data_2018010
loop_
_publ_author_name
'Seela, Frank'
'Ding, Ping'
'Leonard, Peter'
'Eickmeier, Henning'
'Reuter, Hans'

_publ_section_title
;
 1,<i>N</i>^6^-Etheno-2'-deoxytubercidin hemihydrate
;
_journal_coeditor_code GD3377
_journal_issue 3
_journal_name_full 'Acta Crystallographica Section C'
_journal_page_first o111
_journal_page_last o114
_journal_paper_doi 10.1107/S0108270111005087
_journal_volume 67
_journal_year 2011
_chemical_formula_iupac '2C13 H14 N4 O3, H2 O'
_chemical_formula_moiety '2(C13 H14 N4 O3), H2 O '
_chemical_formula_sum 'C26 H30 N8 O7'
_chemical_formula_weight 566.58
_chemical_name_common
;
1,<i>N</i>^6^-Etheno-2'-deoxytubercidin hemihydrate
;
_chemical_name_systematic
;
7-(2-deoxy-\b-D-<i>erythro</i>-pentofuranosyl)-7<i>H</i>-\
imidazo[1,2-<i>c</i>]pyrrolo[2,3-<i>d</i>]pyrimidine hemihydrate
(1,<i>N</i>^6^-etheno-2'-deoxytubercidin hemihydrate
;
_space_group_IT_number 5
_symmetry_cell_setting monoclinic
_symmetry_space_group_name_Hall 'C 2y'
_symmetry_space_group_name_H-M 'C 1 2 1'
_atom_sites_solution_hydrogens geom
_atom_sites_solution_primary direct
_atom_sites_solution_secondary difmap
_audit_creation_method SHELXL-97
_cell_angle_alpha 90.00
_cell_angle_beta 106.865(3)
_cell_angle_gamma 90.00
_cell_formula_units_Z 4
_cell_length_a 19.6476(12)
_cell_length_b 5.2979(3)
_cell_length_c 26.3354(16)
_cell_measurement_reflns_used 9960
_cell_measurement_temperature 130(2)
_cell_measurement_theta_max 30.15
_cell_measurement_theta_min 3.06
_cell_volume 2623.4(3)
_computing_cell_refinement 'SAINT (Bruker, 2008)'
_computing_data_collection 'APEX2 (Bruker, 2008)'
_computing_data_reduction 'SAINT (Bruker, 2008)'
_computing_molecular_graphics 'DIAMOND (Brandenburg, 1999)'
_computing_publication_material 'SHELXTL (Sheldrick, 2008) and PLATON (Spek, 2009)'
_computing_structure_refinement 'SHELXTL (Sheldrick, 2008)'
_computing_structure_solution 'SHELXTL (Sheldrick, 2008)'
_diffrn_ambient_temperature 130(2)
_diffrn_measured_fraction_theta_full 0.998
_diffrn_measured_fraction_theta_max 0.998
_diffrn_measurement_device_type 'Bruker APEXII CCD'
_diffrn_measurement_method '\f and \w scans'
_diffrn_radiation_monochromator graphite
_diffrn_radiation_source 'fine-focus sealed tube'
_diffrn_radiation_type MoK\a
_diffrn_radiation_wavelength 0.71073
_diffrn_reflns_av_R_equivalents 0.0325
_diffrn_reflns_av_sigmaI/netI 0.0168
_diffrn_reflns_limit_h_max 27
_diffrn_reflns_limit_h_min -27
_diffrn_reflns_limit_k_max 7
_diffrn_reflns_limit_k_min -6
_diffrn_reflns_limit_l_max 37
_diffrn_reflns_limit_l_min -37
_diffrn_reflns_number 46138
_diffrn_reflns_theta_full 30.00
_diffrn_reflns_theta_max 30.00
_diffrn_reflns_theta_min 2.74
_diffrn_standards_number 0
_exptl_absorpt_coefficient_mu 0.107
_exptl_absorpt_correction_T_max 0.9894
_exptl_absorpt_correction_T_min 0.9686
_exptl_absorpt_correction_type multi-scan
_exptl_absorpt_process_details '(SADABS; Bruker, 2008)'
_exptl_crystal_colour colourless
_exptl_crystal_density_diffrn 1.434
_exptl_crystal_density_method 'not measured'
_exptl_crystal_description block
_exptl_crystal_F_000 1192
_exptl_crystal_size_max 0.30
_exptl_crystal_size_mid 0.20
_exptl_crystal_size_min 0.10
_refine_diff_density_max 0.328
_refine_diff_density_min -0.327
_refine_ls_abs_structure_details 'established by known chemical absolute configuration'
_refine_ls_extinction_method none
_refine_ls_goodness_of_fit_ref 1.115
_refine_ls_hydrogen_treatment constr
_refine_ls_matrix_type full
_refine_ls_number_parameters 374
_refine_ls_number_reflns 4214
_refine_ls_number_restraints 1
_refine_ls_restrained_S_all 1.115
_refine_ls_R_factor_all 0.0414
_refine_ls_R_factor_gt 0.0386
_refine_ls_shift/su_max 0.000
_refine_ls_shift/su_mean 0.000
_refine_ls_structure_factor_coef Fsqd
_refine_ls_weighting_details 'calc w=1/[\s^2^(Fo^2^)+(0.0528P)^2^+2.1726P] where P=(Fo^2^+2Fc^2^)/3'
_refine_ls_weighting_scheme calc
_refine_ls_wR_factor_gt 0.1039
_refine_ls_wR_factor_ref 0.1059
_reflns_number_gt 3987
_reflns_number_total 4214
_reflns_threshold_expression I>2\s(I)
_cod_data_source_file gd3377.cif
_cod_data_source_block I
_cod_original_sg_symbol_Hall 'C 2y '
_cod_original_sg_symbol_H-M C2
_cod_database_code 2018010
_cod_database_fobs_code 2018010

loop_
_symmetry_equiv_pos_as_xyz
'x, y, z'
'-x, y, -z'
'x+1/2, y+1/2, z'
'-x+1/2, y+1/2, -z'

loop_
_atom_site_type_symbol
_atom_site_label
_atom_site_fract_x
_atom_site_fract_y
_atom_site_fract_z
_atom_site_U_iso_or_equiv
_atom_site_adp_type
_atom_site_calc_flag
_atom_site_refinement_flags
_atom_site_occupancy
_atom_site_disorder_assembly
_atom_site_disorder_group
N N11 0.30649(9) -0.2198(4) -0.14311(6) 0.0187(3) Uani d . 1 . .
C C12 0.37027(11) -0.2977(5) -0.10879(8) 0.0211(4) Uani d . 1 . .
H H12 0.3969 -0.4236 -0.1203 0.025 Uiso calc R 1 . .
N N13 0.39545(9) -0.2056(4) -0.06125(7) 0.0199(3) Uani d . 1 . .
C C14 0.35434(10) -0.0236(4) -0.04813(7) 0.0164(4) Uani d . 1 . .
C C15 0.28979(10) 0.0733(4) -0.07974(8) 0.0170(4) Uani d . 1 . .
C C16 0.26376(10) -0.0329(4) -0.13084(8) 0.0174(4) Uani d . 1 . .
C C17 0.26837(11) 0.2648(4) -0.04969(8) 0.0204(4) Uani d . 1 . .
H H17 0.2266 0.3650 -0.0607 0.024 Uiso calc R 1 . .
C C18 0.31983(11) 0.2761(5) -0.00191(8) 0.0212(4) Uani d . 1 . .
H H18 0.3194 0.3878 0.0262 0.025 Uiso calc R 1 . .
N N19 0.37253(9) 0.1013(4) -0.00059(7) 0.0176(3) Uani d . 1 . .
C C110 0.27289(11) -0.2997(5) -0.19499(8) 0.0224(4) Uani d . 1 . .
H H110 0.2886 -0.4257 -0.2147 0.027 Uiso calc R 1 . .
C C111 0.21312(11) -0.1577(5) -0.21093(8) 0.0224(4) Uani d . 1 . .
H H111 0.1795 -0.1692 -0.2451 0.027 Uiso calc R 1 . .
N N112 0.20674(9) 0.0069(4) -0.17148(7) 0.0209(4) Uani d . 1 . .
C C11' 0.43588(10) 0.0517(4) 0.04298(7) 0.0163(4) Uani d . 1 . .
H H11C 0.4684 -0.0612 0.0304 0.020 Uiso calc R 1 . .
C C12' 0.47629(11) 0.2920(5) 0.06714(8) 0.0204(4) Uani d . 1 . .
H H12B 0.5280 0.2732 0.0723 0.024 Uiso calc R 1 . .
H H12C 0.4587 0.4406 0.0443 0.024 Uiso calc R 1 . .
O O13' 0.51496(8) 0.4410(3) 0.15925(6) 0.0222(3) Uani d . 1 . .
H H13' 0.4970 0.5362 0.1774 0.033 Uiso calc R 1 . .
C C13' 0.46005(10) 0.3168(4) 0.12039(8) 0.0176(4) Uani d . 1 . .
H H13C 0.4138 0.4064 0.1155 0.021 Uiso calc R 1 . .
C C14' 0.45317(10) 0.0405(4) 0.13421(7) 0.0166(4) Uani d . 1 . .
H H14A 0.5016 -0.0368 0.1472 0.020 Uiso calc R 1 . .
O O14' 0.41504(8) -0.0729(3) 0.08456(5) 0.0197(3) Uani d . 1 . .
C C15' 0.41325(11) -0.0018(4) 0.17449(8) 0.0197(4) Uani d . 1 . .
H H15B 0.4317 0.1148 0.2048 0.024 Uiso calc R 1 . .
H H15C 0.3623 0.0369 0.1581 0.024 Uiso calc R 1 . .
O O15' 0.42026(8) -0.2549(3) 0.19342(6) 0.0209(3) Uani d . 1 . .
H H15' 0.3802 -0.3252 0.1846 0.031 Uiso calc R 1 . .
N N21 0.41692(9) 1.0061(4) 0.64906(6) 0.0190(3) Uani d . 1 . .
C C22 0.45326(11) 1.0822(5) 0.61436(8) 0.0227(4) Uani d . 1 . .
H H22 0.4877 1.2123 0.6251 0.027 Uiso calc R 1 . .
N N23 0.44254(9) 0.9838(4) 0.56751(7) 0.0217(4) Uani d . 1 . .
C C24 0.39205(10) 0.7990(4) 0.55514(7) 0.0171(4) Uani d . 1 . .
C C25 0.35263(10) 0.7033(4) 0.58726(8) 0.0167(4) Uani d . 1 . .
C C26 0.36720(10) 0.8110(4) 0.63846(8) 0.0178(4) Uani d . 1 . .
C C27 0.30727(11) 0.5113(5) 0.55762(8) 0.0206(4) Uani d . 1 . .
H H27 0.2740 0.4126 0.5689 0.025 Uiso calc R 1 . .
C C28 0.32117(10) 0.4973(5) 0.50961(8) 0.0208(4) Uani d . 1 . .
H H28 0.2986 0.3851 0.4816 0.025 Uiso calc R 1 . .
N N29 0.37295(9) 0.6710(4) 0.50806(7) 0.0181(3) Uani d . 1 . .
C C210 0.42418(11) 1.0875(5) 0.70082(8) 0.0235(4) Uani d . 1 . .
H H210 0.4540 1.2186 0.7197 0.028 Uiso calc R 1 . .
C C211 0.37954(11) 0.9389(5) 0.71828(8) 0.0241(4) Uani d . 1 . .
H H211 0.3735 0.9507 0.7527 0.029 Uiso calc R 1 . .
N N212 0.34363(9) 0.7673(4) 0.67997(7) 0.0211(4) Uani d . 1 . .
C C21' 0.40203(10) 0.7148(4) 0.46418(7) 0.0169(4) Uani d . 1 . .
H H21B 0.4450 0.8251 0.4764 0.020 Uiso calc R 1 . .
C C22' 0.42207(10) 0.4712(4) 0.44016(8) 0.0193(4) Uani d . 1 . .
H H22B 0.4690 0.4876 0.4336 0.023 Uiso calc R 1 . .
H H22C 0.4231 0.3248 0.4637 0.023 Uiso calc R 1 . .
O O23' 0.38386(8) 0.3114(3) 0.34860(6) 0.0193(3) Uani d . 1 . .
H H23' 0.3514 0.2116 0.3328 0.029 Uiso calc R 1 . .
C C23' 0.36256(10) 0.4444(4) 0.38811(7) 0.0163(4) Uani d . 1 . .
H H23C 0.3201 0.3616 0.3946 0.020 Uiso calc R 1 . .
C C24' 0.34657(10) 0.7205(4) 0.37314(8) 0.0152(3) Uani d . 1 . .
H H24A 0.3850 0.7908 0.3593 0.018 Uiso calc R 1 . .
O O24' 0.34914(7) 0.8411(3) 0.42234(5) 0.0182(3) Uani d . 1 . .
C C25' 0.27543(10) 0.7644(4) 0.33290(8) 0.0173(4) Uani d . 1 . .
H H25B 0.2688 0.6414 0.3036 0.021 Uiso calc R 1 . .
H H25C 0.2371 0.7375 0.3498 0.021 Uiso calc R 1 . .
O O25' 0.27071(7) 1.0146(3) 0.31212(6) 0.0190(3) Uani d . 1 . .
H H25' 0.2332 1.0832 0.3146 0.029 Uiso calc R 1 . .
O O100 0.47493(10) 0.5675(5) 0.30043(8) 0.0422(5) Uani d . 1 . .
H H101 0.4363 0.5204 0.3139 0.063 Uiso d R 1 . .
H H102 0.4536 0.6441 0.2665 0.063 Uiso d R 1 . .

loop_
_atom_site_aniso_label
_atom_site_aniso_U_11
_atom_site_aniso_U_22
_atom_site_aniso_U_33
_atom_site_aniso_U_12
_atom_site_aniso_U_13
_atom_site_aniso_U_23
N11 0.0186(7) 0.0210(9) 0.0177(7) 0.0020(7) 0.0071(6) -0.0021(7)
C12 0.0192(9) 0.0215(10) 0.0227(9) 0.0044(8) 0.0065(7) -0.0026(8)
N13 0.0179(7) 0.0214(9) 0.0211(8) 0.0043(7) 0.0067(6) -0.0015(7)
C14 0.0165(8) 0.0176(9) 0.0163(8) 0.0003(8) 0.0067(6) 0.0006(7)
C15 0.0168(8) 0.0165(9) 0.0192(8) 0.0008(7) 0.0077(7) -0.0008(7)
C16 0.0174(8) 0.0167(9) 0.0197(8) 0.0029(7) 0.0080(7) 0.0012(8)
C17 0.0213(9) 0.0201(10) 0.0211(9) 0.0051(8) 0.0084(7) 0.0000(8)
C18 0.0229(9) 0.0207(10) 0.0219(9) 0.0042(8) 0.0097(7) -0.0018(8)
N19 0.0179(7) 0.0192(8) 0.0165(7) 0.0024(7) 0.0060(6) -0.0009(7)
C110 0.0254(9) 0.0267(11) 0.0156(8) -0.0002(9) 0.0067(7) -0.0031(8)
C111 0.0225(9) 0.0286(12) 0.0168(8) 0.0000(9) 0.0067(7) -0.0002(8)
N112 0.0189(7) 0.0254(9) 0.0178(7) 0.0025(7) 0.0047(6) -0.0007(7)
C11' 0.0164(8) 0.0170(9) 0.0161(8) -0.0009(7) 0.0058(6) -0.0004(7)
C12' 0.0229(9) 0.0198(10) 0.0202(9) -0.0067(8) 0.0089(7) -0.0011(8)
O13' 0.0228(7) 0.0216(8) 0.0216(7) -0.0056(6) 0.0058(5) -0.0057(6)
C13' 0.0182(8) 0.0171(9) 0.0183(8) -0.0033(7) 0.0065(7) -0.0016(8)
C14' 0.0185(8) 0.0158(9) 0.0159(8) -0.0036(7) 0.0056(7) -0.0018(7)
O14' 0.0252(7) 0.0186(7) 0.0158(6) -0.0081(6) 0.0065(5) -0.0019(6)
C15' 0.0238(9) 0.0186(10) 0.0187(8) -0.0033(8) 0.0092(7) -0.0024(8)
O15' 0.0215(7) 0.0215(8) 0.0199(7) -0.0053(6) 0.0064(5) 0.0021(6)
N21 0.0189(7) 0.0209(9) 0.0170(7) -0.0038(7) 0.0049(6) -0.0021(7)
C22 0.0216(9) 0.0254(11) 0.0223(9) -0.0087(9) 0.0085(7) -0.0035(9)
N23 0.0198(7) 0.0244(10) 0.0215(8) -0.0069(8) 0.0069(6) -0.0030(8)
C24 0.0145(7) 0.0188(9) 0.0176(8) -0.0005(8) 0.0042(6) 0.0007(8)
C25 0.0125(7) 0.0192(9) 0.0180(8) -0.0012(7) 0.0037(6) 0.0014(8)
C26 0.0142(7) 0.0190(9) 0.0201(8) -0.0001(7) 0.0046(7) 0.0004(8)
C27 0.0189(8) 0.0214(10) 0.0211(9) -0.0061(8) 0.0049(7) -0.0005(8)
C28 0.0189(8) 0.0216(10) 0.0206(9) -0.0071(8) 0.0039(7) -0.0021(8)
N29 0.0155(7) 0.0206(8) 0.0178(7) -0.0040(7) 0.0045(6) -0.0004(7)
C210 0.0233(9) 0.0291(11) 0.0175(9) -0.0048(9) 0.0052(7) -0.0058(9)
C211 0.0230(9) 0.0308(12) 0.0186(9) -0.0010(9) 0.0064(7) -0.0024(9)
N212 0.0196(7) 0.0257(10) 0.0189(7) -0.0027(7) 0.0070(6) -0.0004(7)
C21' 0.0147(8) 0.0199(9) 0.0155(8) -0.0011(7) 0.0036(6) 0.0006(7)
C22' 0.0183(8) 0.0188(10) 0.0192(8) 0.0042(8) 0.0030(7) 0.0006(8)
O23' 0.0223(6) 0.0169(7) 0.0211(7) 0.0019(6) 0.0098(5) -0.0021(6)
C23' 0.0178(8) 0.0149(9) 0.0167(8) 0.0018(7) 0.0058(7) 0.0005(7)
C24' 0.0166(8) 0.0137(9) 0.0158(8) 0.0015(7) 0.0052(6) -0.0009(7)
O24' 0.0203(6) 0.0176(7) 0.0150(6) 0.0040(6) 0.0024(5) -0.0010(5)
C25' 0.0174(8) 0.0162(9) 0.0176(8) 0.0015(7) 0.0042(7) 0.0000(7)
O25' 0.0185(6) 0.0192(7) 0.0197(6) 0.0044(6) 0.0060(5) 0.0034(6)
O100 0.0315(9) 0.0542(14) 0.0414(10) 0.0025(10) 0.0114(8) 0.0174(10)

loop_
_atom_type_symbol
_atom_type_description
_atom_type_scat_dispersion_real
_atom_type_scat_dispersion_imag
_atom_type_scat_source
C C 0.0033 0.0000 'International Tables Vol C Tables 4.2.6.8 and 6.1.1.4'
H H 0.0000 0.0000 'International Tables Vol C Tables 4.2.6.8 and 6.1.1.4'
N N 0.0061 0.0000 'International Tables Vol C Tables 4.2.6.8 and 6.1.1.4'
O O 0.0106 0.0000 'International Tables Vol C Tables 4.2.6.8 and 6.1.1.4'

loop_
_geom_angle_atom_site_label_1
_geom_angle_atom_site_label_2
_geom_angle_atom_site_label_3
_geom_angle_site_symmetry_1
_geom_angle_site_symmetry_3
_geom_angle
_geom_angle_publ_flag
C12 N11 C16 . . 123.65(17) n
C12 N11 C110 . . 129.14(19) n
C16 N11 C110 . . 107.19(17) n
N13 C12 N11 . . 122.59(19) n
N13 C12 H12 . . 118.7 n
N11 C12 H12 . . 118.7 n
C12 N13 C14 . . 114.89(18) n
N13 C14 N19 . . 123.81(17) n
N13 C14 C15 . . 127.61(18) n
N19 C14 C15 . . 108.55(18) n
C14 C15 C16 . . 115.92(18) n
C14 C15 C17 . . 107.12(17) n
C16 C15 C17 . . 136.95(19) n
N112 C16 N11 . . 110.55(18) n
N112 C16 C15 . . 134.1(2) n
N11 C16 C15 . . 115.33(17) n
C18 C17 C15 . . 106.49(18) n
C18 C17 H17 . . 126.8 n
C15 C17 H17 . . 126.8 n
C17 C18 N19 . . 110.01(19) n
C17 C18 H18 . . 125.0 n
N19 C18 H18 . . 125.0 n
C14 N19 C18 . . 107.82(17) n
C14 N19 C11' . . 124.89(17) n
C18 N19 C11' . . 127.28(17) n
C111 C110 N11 . . 104.81(19) n
C111 C110 H110 . . 127.6 n
N11 C110 H110 . . 127.6 n
C110 C111 N112 . . 112.01(19) n
C110 C111 H111 . . 124.0 n
N112 C111 H111 . . 124.0 n
C16 N112 C111 . . 105.44(18) n
O14' C11' N19 . . 108.50(15) n
O14' C11' C12' . . 107.01(15) n
N19 C11' C12' . . 113.50(18) n
O14' C11' H11C . . 109.2 n
N19 C11' H11C . . 109.2 n
C12' C11' H11C . . 109.2 n
C13' C12' C11' . . 103.30(16) n
C13' C12' H12B . . 111.1 n
C11' C12' H12B . . 111.1 n
C13' C12' H12C . . 111.1 n
C11' C12' H12C . . 111.1 n
H12B C12' H12C . . 109.1 n
C13' O13' H13' . . 109.5 n
O13' C13' C14' . . 112.06(17) y
O13' C13' C12' . . 112.60(16) n
C14' C13' C12' . . 101.13(17) n
O13' C13' H13C . . 110.3 n
C14' C13' H13C . . 110.3 n
C12' C13' H13C . . 110.3 n
O14' C14' C15' . . 109.74(16) n
O14' C14' C13' . . 104.09(15) n
C15' C14' C13' . . 114.29(17) n
O14' C14' H14A . . 109.5 n
C15' C14' H14A . . 109.5 n
C13' C14' H14A . . 109.5 n
C11' O14' C14' . . 108.23(15) n
O15' C15' C14' . . 111.68(18) y
O15' C15' H15B . . 109.3 n
C14' C15' H15B . . 109.3 n
O15' C15' H15C . . 109.3 n
C14' C15' H15C . . 109.3 n
H15B C15' H15C . . 107.9 n
C15' O15' H15' . . 109.5 n
C22 N21 C26 . . 123.62(18) n
C22 N21 C210 . . 129.30(19) n
C26 N21 C210 . . 106.95(17) n
N23 C22 N21 . . 122.8(2) n
N23 C22 H22 . . 118.6 n
N21 C22 H22 . . 118.6 n
C22 N23 C24 . . 114.90(18) n
N23 C24 N29 . . 124.18(18) n
N23 C24 C25 . . 127.47(19) n
N29 C24 C25 . . 108.33(18) n
C24 C25 C26 . . 115.85(18) n
C24 C25 C27 . . 107.20(17) n
C26 C25 C27 . . 136.94(19) n
N212 C26 N21 . . 110.89(18) n
N212 C26 C25 . . 133.9(2) n
N21 C26 C25 . . 115.23(17) n
C28 C27 C25 . . 106.45(18) n
C28 C27 H27 . . 126.8 n
C25 C27 H27 . . 126.8 n
C27 C28 N29 . . 109.68(19) n
C27 C28 H28 . . 125.2 n
N29 C28 H28 . . 125.2 n
C24 N29 C28 . . 108.33(17) n
C24 N29 C21' . . 125.18(17) n
C28 N29 C21' . . 126.48(18) n
C211 C210 N21 . . 105.0(2) n
C211 C210 H210 . . 127.5 n
N21 C210 H210 . . 127.5 n
C210 C211 N212 . . 112.09(19) n
C210 C211 H211 . . 124.0 n
N212 C211 H211 . . 124.0 n
C26 N212 C211 . . 105.04(18) n
O24' C21' N29 . . 108.68(15) n
O24' C21' C22' . . 106.79(15) n
N29 C21' C22' . . 113.64(18) n
O24' C21' H21B . . 109.2 n
N29 C21' H21B . . 109.2 n
C22' C21' H21B . . 109.2 n
C23' C22' C21' . . 103.08(16) n
C23' C22' H22B . . 111.1 n
C21' C22' H22B . . 111.1 n
C23' C22' H22C . . 111.1 n
C21' C22' H22C . . 111.1 n
H22B C22' H22C . . 109.1 n
C23' O23' H23' . . 109.5 n
O23' C23' C24' . . 111.71(16) y
O23' C23' C22' . . 113.13(16) n
C24' C23' C22' . . 100.92(16) n
O23' C23' H23C . . 110.3 n
C24' C23' H23C . . 110.3 n
C22' C23' H23C . . 110.3 n
O24' C24' C25' . . 110.45(15) n
O24' C24' C23' . . 104.08(15) n
C25' C24' C23' . . 114.18(17) n
O24' C24' H24A . . 109.3 n
C25' C24' H24A . . 109.3 n
C23' C24' H24A . . 109.3 n
C24' O24' C21' . . 108.25(15) n
O25' C25' C24' . . 110.91(17) y
O25' C25' H25B . . 109.5 n
C24' C25' H25B . . 109.5 n
O25' C25' H25C . . 109.5 n
C24' C25' H25C . . 109.5 n
H25B C25' H25C . . 108.0 n
C25' O25' H25' . . 109.5 n
H101 O100 H102 . . 106.0 n

loop_
_geom_bond_atom_site_label_1
_geom_bond_atom_site_label_2
_geom_bond_site_symmetry_2
_geom_bond_distance
_geom_bond_publ_flag
N11 C12 . 1.379(3) n
N11 C16 . 1.396(3) y
N11 C110 . 1.399(3) n
C12 N13 . 1.300(3) n
C12 H12 . 0.9500 n
N13 C14 . 1.365(3) n
C14 N19 . 1.369(3) n
C14 C15 . 1.397(3) n
C15 C16 . 1.410(3) n
C15 C17 . 1.423(3) n
C16 N112 . 1.322(2) y
C17 C18 . 1.368(3) n
C17 H17 . 0.9500 n
C18 N19 . 1.382(3) n
C18 H18 . 0.9500 n
N19 C11' . 1.451(2) y
C110 C111 . 1.355(3) n
C110 H110 . 0.9500 n
C111 N112 . 1.390(3) n
C111 H111 . 0.9500 n
C11' O14' . 1.436(2) n
C11' C12' . 1.537(3) n
C11' H11C . 1.0000 n
C12' C13' . 1.531(3) n
C12' H12B . 0.9900 n
C12' H12C . 0.9900 n
O13' C13' . 1.416(2) n
O13' H13' . 0.8400 n
C13' C14' . 1.524(3) n
C13' H13C . 1.0000 n
C14' O14' . 1.437(2) n
C14' C15' . 1.508(3) n
C14' H14A . 1.0000 n
C15' O15' . 1.423(3) n
C15' H15B . 0.9900 n
C15' H15C . 0.9900 n
O15' H15' . 0.8400 n
N21 C22 . 1.373(3) n
N21 C26 . 1.394(3) y
N21 C210 . 1.397(3) n
C22 N23 . 1.299(3) n
C22 H22 . 0.9500 n
N23 C24 . 1.364(3) n
C24 N29 . 1.367(3) n
C24 C25 . 1.397(3) n
C25 C26 . 1.415(3) n
C25 C27 . 1.426(3) n
C26 N212 . 1.325(2) y
C27 C28 . 1.371(3) n
C27 H27 . 0.9500 n
C28 N29 . 1.381(3) n
C28 H28 . 0.9500 n
N29 C21' . 1.449(2) y
C210 C211 . 1.354(3) n
C210 H210 . 0.9500 n
C211 N212 . 1.389(3) n
C211 H211 . 0.9500 n
C21' O24' . 1.441(2) n
C21' C22' . 1.538(3) n
C21' H21B . 1.0000 n
C22' C23' . 1.529(3) n
C22' H22B . 0.9900 n
C22' H22C . 0.9900 n
O23' C23' . 1.417(2) n
O23' H23' . 0.8400 n
C23' C24' . 1.524(3) n
C23' H23C . 1.0000 n
C24' O24' . 1.432(2) n
C24' C25' . 1.507(3) n
C24' H24A . 1.0000 n
C25' O25' . 1.427(3) n
C25' H25B . 0.9900 n
C25' H25C . 0.9900 n
O25' H25' . 0.8400 n
O100 H101 . 0.9601 n
O100 H102 . 0.9602 n

loop_
_geom_hbond_atom_site_label_D
_geom_hbond_atom_site_label_H
_geom_hbond_atom_site_label_A
_geom_hbond_site_symmetry_A
_geom_hbond_distance_DH
_geom_hbond_distance_HA
_geom_hbond_distance_DA
_geom_hbond_angle_DHA
O13' H13' O15' 1_565 0.84 2.01 2.800(2) 156.0
O15' H15' N112 4_545 0.84 1.87 2.705(2) 174.7
O23' H23' O25' 1_545 0.84 1.84 2.665(2) 165.3
O25' H25' N212 4_556 0.84 1.84 2.675(2) 173.6
O100 H101 O23' . 0.96 1.91 2.823(3) 156.8
O100 H102 O15' 1_565 0.96 1.92 2.868(2) 168.7
C12 H12 O13' 2_645 0.95 2.37 3.241(3) 153.1
C22 H22 O23' 2_666 0.95 2.47 3.295(3) 145.0
C210 H210 O100 2_666 0.95 2.47 3.230(4) 137.5

loop_
_geom_torsion_atom_site_label_1
_geom_torsion_atom_site_label_2
_geom_torsion_atom_site_label_3
_geom_torsion_atom_site_label_4
_geom_torsion_site_symmetry_1
_geom_torsion_site_symmetry_2
_geom_torsion_site_symmetry_3
_geom_torsion_site_symmetry_4
_geom_torsion
_geom_torsion_publ_flag
C16 N11 C12 N13 . . . . 1.4(3) n
C110 N11 C12 N13 . . . . 179.8(2) n
N11 C12 N13 C14 . . . . -0.8(3) n
C12 N13 C14 N19 . . . . -178.1(2) n
C12 N13 C14 C15 . . . . -0.5(3) n
N13 C14 C15 C16 . . . . 1.1(3) n
N19 C14 C15 C16 . . . . 179.03(18) n
N13 C14 C15 C17 . . . . -178.0(2) n
N19 C14 C15 C17 . . . . -0.1(2) n
C12 N11 C16 N112 . . . . 178.6(2) y
C110 N11 C16 N112 . . . . -0.1(2) n
C12 N11 C16 C15 . . . . -0.6(3) n
C110 N11 C16 C15 . . . . -179.33(18) n
C14 C15 C16 N112 . . . . -179.5(2) y
C17 C15 C16 N112 . . . . -0.7(4) n
C14 C15 C16 N11 . . . . -0.5(3) n
C17 C15 C16 N11 . . . . 178.3(2) n
C14 C15 C17 C18 . . . . 0.0(2) n
C16 C15 C17 C18 . . . . -178.8(2) n
C15 C17 C18 N19 . . . . 0.1(3) n
N13 C14 N19 C18 . . . . 178.2(2) n
C15 C14 N19 C18 . . . . 0.1(2) n
N13 C14 N19 C11' . . . . -2.7(3) n
C15 C14 N19 C11' . . . . 179.31(18) n
C17 C18 N19 C14 . . . . -0.1(3) n
C17 C18 N19 C11' . . . . -179.3(2) n
C12 N11 C110 C111 . . . . -178.2(2) n
C16 N11 C110 C111 . . . . 0.4(2) n
N11 C110 C111 N112 . . . . -0.6(3) n
N11 C16 N112 C111 . . . . -0.3(2) n
C15 C16 N112 C111 . . . . 178.8(2) n
C110 C111 N112 C16 . . . . 0.6(3) n
C14 N19 C11' O14' . . . . -107.7(2) y
C18 N19 C11' O14' . . . . 71.3(3) n
C14 N19 C11' C12' . . . . 133.5(2) n
C18 N19 C11' C12' . . . . -47.5(3) n
O14' C11' C12' C13' . . . . -12.9(2) n
N19 C11' C12' C13' . . . . 106.80(18) n
C11' C12' C13' O13' . . . . 151.50(17) n
C11' C12' C13' C14' . . . . 31.74(19) n
O13' C13' C14' O14' . . . . -160.61(15) n
C12' C13' C14' O14' . . . . -40.46(18) n
O13' C13' C14' C15' . . . . 79.7(2) n
C12' C13' C14' C15' . . . . -160.16(16) n
N19 C11' O14' C14' . . . . -135.80(17) n
C12' C11' O14' C14' . . . . -13.0(2) n
C15' C14' O14' C11' . . . . 156.64(17) n
C13' C14' O14' C11' . . . . 33.9(2) n
O14' C14' C15' O15' . . . . 74.9(2) n
C13' C14' C15' O15' . . . . -168.66(16) y
C26 N21 C22 N23 . . . . 2.5(4) n
C210 N21 C22 N23 . . . . 177.7(2) n
N21 C22 N23 C24 . . . . 0.3(3) n
C22 N23 C24 N29 . . . . -179.7(2) n
C22 N23 C24 C25 . . . . -1.4(3) n
N23 C24 C25 C26 . . . . -0.2(3) n
N29 C24 C25 C26 . . . . 178.42(18) n
N23 C24 C25 C27 . . . . -179.3(2) n
N29 C24 C25 C27 . . . . -0.7(2) n
C22 N21 C26 N212 . . . . 176.1(2) y
C210 N21 C26 N212 . . . . 0.0(2) n
C22 N21 C26 C25 . . . . -3.9(3) n
C210 N21 C26 C25 . . . . 179.98(19) n
C24 C25 C26 N212 . . . . -177.3(2) y
C27 C25 C26 N212 . . . . 1.5(4) n
C24 C25 C26 N21 . . . . 2.6(3) n
C27 C25 C26 N21 . . . . -178.5(2) n
C24 C25 C27 C28 . . . . 0.4(2) n
C26 C25 C27 C28 . . . . -178.5(2) n
C25 C27 C28 N29 . . . . 0.0(3) n
N23 C24 N29 C28 . . . . 179.4(2) n
C25 C24 N29 C28 . . . . 0.8(2) n
N23 C24 N29 C21' . . . . -1.3(3) n
C25 C24 N29 C21' . . . . -179.90(19) n
C27 C28 N29 C24 . . . . -0.5(3) n
C27 C28 N29 C21' . . . . -179.8(2) n
C22 N21 C210 C211 . . . . -175.6(2) n
C26 N21 C210 C211 . . . . 0.3(3) n
N21 C210 C211 N212 . . . . -0.4(3) n
N21 C26 N212 C211 . . . . -0.2(2) n
C25 C26 N212 C211 . . . . 179.8(2) n
C210 C211 N212 C26 . . . . 0.4(3) n
C24 N29 C21' O24' . . . . -107.0(2) y
C28 N29 C21' O24' . . . . 72.2(3) n
C24 N29 C21' C22' . . . . 134.3(2) n
C28 N29 C21' C22' . . . . -46.5(3) n
O24' C21' C22' C23' . . . . -14.6(2) n
N29 C21' C22' C23' . . . . 105.17(18) n
C21' C22' C23' O23' . . . . 152.70(17) n
C21' C22' C23' C24' . . . . 33.22(19) n
O23' C23' C24' O24' . . . . -161.76(15) n
C22' C23' C24' O24' . . . . -41.27(18) n
O23' C23' C24' C25' . . . . 77.7(2) n
C22' C23' C24' C25' . . . . -161.76(16) n
C25' C24' O24' C21' . . . . 156.46(16) n
C23' C24' O24' C21' . . . . 33.49(19) n
N29 C21' O24' C24' . . . . -134.58(17) n
C22' C21' O24' C24' . . . . -11.6(2) n
O24' C24' C25' O25' . . . . 76.1(2) n
C23' C24' C25' O25' . . . . -167.05(16) y

loop_
_cod_related_entry_id
_cod_related_entry_database
_cod_related_entry_code
1 ChemSpider 30654294
